data_1545993
loop_
_publ_author_name
'Liang, Man'
'Zhang, Shuai'
'Jia, Jiong'
'Tung, Chen-Ho'
'Wang, Jianwu'
'Xu, Zhenghu'

_publ_section_title
;
 Synthesis of Spiroketals by Synergistic Gold and Scandium Catalysis
;
_journal_name_full 'Organic Letters'
_journal_paper_doi 10.1021/acs.orglett.7b00804
_journal_year 2017
_chemical_formula_moiety 'C22 H18 O2'
_chemical_formula_sum 'C22 H18 O2'
_chemical_formula_weight 314.36
_chemical_name_systematic
;
 ? 
;
_space_group_crystal_system triclinic
_space_group_IT_number 2
_space_group_name_Hall '-P 1'
_space_group_name_H-M_alt 'P -1'
_symmetry_space_group_name_Hall '-P 1'
_symmetry_space_group_name_H-M 'P -1'
_atom_sites_solution_hydrogens geom
_atom_sites_solution_primary direct
_atom_sites_solution_secondary difmap
_audit_creation_date 2017-04-11
_audit_creation_method
;
Olex2 1.2
(compiled 2017.02.23 svn.r3390 for OlexSys, GUI svn.r5320)
;
_cell_angle_alpha 100.707(3)
_cell_angle_beta 101.208(3)
_cell_angle_gamma 106.471(3)
_cell_formula_units_Z 2
_cell_length_a 7.689(3)
_cell_length_b 10.820(4)
_cell_length_c 11.135(5)
_cell_measurement_reflns_used 2972
_cell_measurement_temperature 298(2)
_cell_measurement_theta_max 27.518
_cell_measurement_theta_min 2.862
_cell_volume 842.4(6)
_computing_cell_refinement 'SAINT V8.30C (?, 2016)'
_computing_data_reduction 'SAINT V8.30C (?, 2016)'
_computing_molecular_graphics 'Olex2 (Dolomanov et al., 2009)'
_computing_publication_material 'Olex2 (Dolomanov et al., 2009)'
_computing_structure_refinement 'XL (Sheldrick, 2008)'
_computing_structure_solution
;
Superflip (Palatinus & Chapuis, 2007;Palatinus & van der Lee, 2008;
Palatinus et al., 2012)
;
_diffrn_ambient_temperature 298.15
_diffrn_detector_area_resol_mean 8
_diffrn_measured_fraction_theta_full 0.997
_diffrn_measured_fraction_theta_max 0.997
_diffrn_measurement_device_type 'Bruker SMART APEX CCD area detector'
_diffrn_measurement_method '\w and \f scans'
_diffrn_radiation_monochromator graphite
_diffrn_radiation_type MoK\a
_diffrn_radiation_wavelength 0.71000
_diffrn_reflns_av_R_equivalents 0.0252
_diffrn_reflns_av_unetI/netI 0.0263
_diffrn_reflns_limit_h_max 9
_diffrn_reflns_limit_h_min -9
_diffrn_reflns_limit_k_max 12
_diffrn_reflns_limit_k_min -12
_diffrn_reflns_limit_l_max 13
_diffrn_reflns_limit_l_min -13
_diffrn_reflns_number 9099
_diffrn_reflns_theta_full 25.00
_diffrn_reflns_theta_max 25.00
_diffrn_reflns_theta_min 2.86
_diffrn_source 'sealed tube'
_exptl_absorpt_coefficient_mu 0.078
_exptl_absorpt_correction_T_max 0.9922
_exptl_absorpt_correction_T_min 0.9884
_exptl_absorpt_correction_type multi-scan
_exptl_absorpt_process_details sadabs
_exptl_crystal_density_diffrn 1.239
_exptl_crystal_density_method 'not measured'
_exptl_crystal_description block
_exptl_crystal_F_000 332
_exptl_crystal_size_max 0.15
_exptl_crystal_size_mid 0.1
_exptl_crystal_size_min 0.1
_refine_diff_density_max 0.109
_refine_diff_density_min -0.202
_refine_diff_density_rms 0.037
_refine_ls_extinction_method none
_refine_ls_goodness_of_fit_ref 1.049
_refine_ls_hydrogen_treatment constr
_refine_ls_matrix_type full
_refine_ls_number_parameters 217
_refine_ls_number_reflns 2974
_refine_ls_number_restraints 0
_refine_ls_restrained_S_all 1.049
_refine_ls_R_factor_all 0.0510
_refine_ls_R_factor_gt 0.0361
_refine_ls_shift/su_max 0.000
_refine_ls_shift/su_mean 0.000
_refine_ls_structure_factor_coef Fsqd
_refine_ls_weighting_details 'calc w=1/[\s^2^(Fo^2^)+(0.0364P)^2^+0.1440P] where P=(Fo^2^+2Fc^2^)/3'
_refine_ls_weighting_scheme calc
_refine_ls_wR_factor_gt 0.0806
_refine_ls_wR_factor_ref 0.0891
_reflns_number_gt 2316
_reflns_number_total 2974
_reflns_threshold_expression >2sigma(I)
_cod_data_source_file ol7b00804_si_003.cif
_cod_data_source_block p
_cod_depositor_comments
;

2019-03-26
Z value and formula fixed to values more according to usual
chemical conventions.                 miguel
;
_cod_original_formula_sum 'C44 H36 O4'
_cod_original_formula_weight 628.73
_cod_original_formula_moiety '2(C22 H18 O2)'
_cod_original_formula_units_Z 1
_cod_database_code 1545993
_olex2_refinement_description
;
1. Fixed Uiso
 At 1.2 times of:
  All C(H) groups, All C(H,H) groups
2.a Ternary CH refined with riding coordinates:
 C13(H13)
2.b Secondary CH2 refined with riding coordinates:
 C14(H14A,H14B), C18(H18A,H18B)
2.c Aromatic/amide H refined with riding coordinates:
 C2(H2), C3(H3), C4(H4), C5(H5), C6(H6), C7(H7), C8(H8), C9(H9), C10(H10),
 C19(H19), C20(H20), C21(H21), C22(H22)
;
_olex2_submission_special_instructions 'No special instructions were received'

loop_
_space_group_symop_id
_space_group_symop_operation_xyz
1 'x, y, z'
2 '-x, -y, -z'

loop_
_atom_site_label
_atom_site_type_symbol
_atom_site_fract_x
_atom_site_fract_y
_atom_site_fract_z
_atom_site_U_iso_or_equiv
_atom_site_adp_type
_atom_site_occupancy
_atom_site_calc_flag
_atom_site_refinement_flags_posn
O1 O 0.57950(13) 0.73466(9) 0.00820(8) 0.0401(2) Uani 1 d .
O2 O 0.36728(14) 0.85048(9) 0.01970(8) 0.0413(3) Uani 1 d .
C1 C 0.51397(18) 0.78225(13) 0.38312(12) 0.0363(3) Uani 1 d .
C2 C 0.4129(2) 0.83099(14) 0.45880(13) 0.0440(4) Uani 1 d .
H2 H 0.3483 0.8861 0.4324 0.053 Uiso 1 calc R
C3 C 0.4062(2) 0.79957(17) 0.57260(15) 0.0570(4) Uani 1 d .
H3 H 0.3377 0.8337 0.6221 0.068 Uiso 1 calc R
C4 C 0.4998(2) 0.71849(18) 0.61297(15) 0.0593(5) Uani 1 d .
H4 H 0.4964 0.6980 0.6902 0.071 Uiso 1 calc R
C5 C 0.5991(2) 0.66741(17) 0.53846(16) 0.0561(4) Uani 1 d .
H5 H 0.6618 0.6113 0.5650 0.067 Uiso 1 calc R
C6 C 0.6065(2) 0.69901(15) 0.42411(14) 0.0480(4) Uani 1 d .
H6 H 0.6742 0.6640 0.3745 0.058 Uiso 1 calc R
C7 C 0.8642(2) 0.94496(14) 0.32288(13) 0.0432(4) Uani 1 d .
H7 H 0.8532 0.9754 0.4039 0.052 Uiso 1 calc R
C8 C 1.0375(2) 0.98709(15) 0.29829(15) 0.0481(4) Uani 1 d .
H8 H 1.1410 1.0460 0.3617 0.058 Uiso 1 calc R
C9 C 1.0562(2) 0.94111(16) 0.17884(15) 0.0487(4) Uani 1 d .
H9 H 1.1731 0.9675 0.1620 0.058 Uiso 1 calc R
C10 C 0.9011(2) 0.85598(15) 0.08448(14) 0.0436(4) Uani 1 d .
H10 H 0.9135 0.8248 0.0040 0.052 Uiso 1 calc R
C11 C 0.72677(18) 0.81684(13) 0.10973(12) 0.0350(3) Uani 1 d .
C12 C 0.70519(18) 0.85832(13) 0.23028(12) 0.0345(3) Uani 1 d .
C13 C 0.51350(18) 0.81551(13) 0.25657(12) 0.0359(3) Uani 1 d .
H13 H 0.4656 0.8904 0.2569 0.043 Uiso 1 calc R
C14 C 0.37796(19) 0.69851(14) 0.14789(12) 0.0395(3) Uani 1 d .
H14A H 0.4070 0.6179 0.1538 0.047 Uiso 1 calc R
H14B H 0.2501 0.6845 0.1542 0.047 Uiso 1 calc R
C15 C 0.39437(18) 0.72677(13) 0.02244(12) 0.0344(3) Uani 1 d .
C16 C 0.25684(18) 0.63074(13) -0.09510(12) 0.0358(3) Uani 1 d .
C17 C 0.18551(19) 0.70170(14) -0.17098(13) 0.0389(3) Uani 1 d .
C18 C 0.2748(2) 0.84726(14) -0.10655(13) 0.0441(4) Uani 1 d .
H18A H 0.3646 0.8907 -0.1487 0.053 Uiso 1 calc R
H18B H 0.1808 0.8909 -0.1056 0.053 Uiso 1 calc R
C19 C 0.0554(2) 0.63597(17) -0.28575(14) 0.0537(4) Uani 1 d .
H19 H 0.0077 0.6833 -0.3377 0.064 Uiso 1 calc R
C20 C -0.0026(2) 0.49813(17) -0.32201(15) 0.0578(5) Uani 1 d .
H20 H -0.0915 0.4524 -0.3987 0.069 Uiso 1 calc R
C21 C 0.0695(2) 0.42759(16) -0.24609(15) 0.0531(4) Uani 1 d .
H21 H 0.0293 0.3350 -0.2724 0.064 Uiso 1 calc R
C22 C 0.2007(2) 0.49294(14) -0.13145(14) 0.0455(4) Uani 1 d .
H22 H 0.2499 0.4457 -0.0801 0.055 Uiso 1 calc R

loop_
_atom_site_aniso_label
_atom_site_aniso_U_11
_atom_site_aniso_U_22
_atom_site_aniso_U_33
_atom_site_aniso_U_23
_atom_site_aniso_U_13
_atom_site_aniso_U_12
O1 0.0343(5) 0.0451(6) 0.0374(5) 0.0039(4) 0.0112(4) 0.0109(4)
O2 0.0511(6) 0.0363(5) 0.0365(5) 0.0074(4) 0.0080(4) 0.0180(5)
C1 0.0339(7) 0.0356(7) 0.0339(7) 0.0079(6) 0.0075(6) 0.0051(6)
C2 0.0464(9) 0.0429(8) 0.0412(8) 0.0091(7) 0.0149(7) 0.0115(7)
C3 0.0667(11) 0.0590(10) 0.0443(9) 0.0102(8) 0.0252(8) 0.0140(9)
C4 0.0630(11) 0.0655(11) 0.0404(9) 0.0207(8) 0.0133(8) 0.0033(9)
C5 0.0492(10) 0.0559(10) 0.0599(10) 0.0293(8) 0.0039(8) 0.0101(8)
C6 0.0466(9) 0.0524(9) 0.0499(9) 0.0189(7) 0.0155(7) 0.0182(8)
C7 0.0433(9) 0.0434(8) 0.0388(8) 0.0115(6) 0.0066(7) 0.0104(7)
C8 0.0355(8) 0.0487(9) 0.0522(9) 0.0152(7) 0.0041(7) 0.0055(7)
C9 0.0317(8) 0.0545(9) 0.0625(10) 0.0221(8) 0.0156(7) 0.0114(7)
C10 0.0397(8) 0.0487(9) 0.0479(9) 0.0148(7) 0.0185(7) 0.0169(7)
C11 0.0345(8) 0.0327(7) 0.0392(8) 0.0112(6) 0.0096(6) 0.0119(6)
C12 0.0345(7) 0.0341(7) 0.0371(7) 0.0137(6) 0.0100(6) 0.0114(6)
C13 0.0360(8) 0.0381(7) 0.0349(7) 0.0106(6) 0.0106(6) 0.0125(6)
C14 0.0350(8) 0.0431(8) 0.0389(8) 0.0122(6) 0.0106(6) 0.0088(6)
C15 0.0332(7) 0.0347(7) 0.0368(7) 0.0088(6) 0.0109(6) 0.0123(6)
C16 0.0330(7) 0.0380(8) 0.0360(7) 0.0080(6) 0.0114(6) 0.0106(6)
C17 0.0340(8) 0.0427(8) 0.0384(8) 0.0116(6) 0.0105(6) 0.0089(6)
C18 0.0469(9) 0.0439(8) 0.0418(8) 0.0159(7) 0.0079(7) 0.0147(7)
C19 0.0441(9) 0.0612(11) 0.0463(9) 0.0181(8) 0.0011(7) 0.0078(8)
C20 0.0442(9) 0.0623(11) 0.0444(9) 0.0006(8) 0.0013(7) -0.0011(8)
C21 0.0475(9) 0.0420(9) 0.0571(10) -0.0006(8) 0.0147(8) 0.0035(7)
C22 0.0450(9) 0.0396(8) 0.0488(9) 0.0077(7) 0.0105(7) 0.0128(7)

loop_
_atom_type_symbol
_atom_type_description
_atom_type_scat_dispersion_real
_atom_type_scat_dispersion_imag
_atom_type_scat_source
C C 0.0033 0.0016 'International Tables Vol C Tables 4.2.6.8 and 6.1.1.4'
H H 0.0000 0.0000 'International Tables Vol C Tables 4.2.6.8 and 6.1.1.4'
O O 0.0106 0.0060 'International Tables Vol C Tables 4.2.6.8 and 6.1.1.4'

loop_
_geom_angle_atom_site_label_1
_geom_angle_atom_site_label_2
_geom_angle_atom_site_label_3
_geom_angle
C11 O1 C15 115.32(10)
C15 O2 C18 110.14(10)
C2 C1 C6 118.01(13)
C2 C1 C13 119.88(13)
C6 C1 C13 122.05(13)
C3 C2 C1 121.30(15)
C4 C3 C2 120.27(16)
C3 C4 C5 119.45(15)
C4 C5 C6 120.44(16)
C1 C6 C5 120.53(15)
C8 C7 C12 122.11(14)
C7 C8 C9 119.50(14)
C10 C9 C8 119.92(14)
C9 C10 C11 119.98(14)
O1 C11 C10 115.59(12)
O1 C11 C12 123.16(12)
C10 C11 C12 121.25(13)
C7 C12 C13 121.97(12)
C11 C12 C7 117.19(13)
C11 C12 C13 120.77(12)
C1 C13 C12 114.86(11)
C1 C13 C14 110.71(11)
C12 C13 C14 109.60(11)
C15 C14 C13 110.15(11)
O1 C15 C14 109.42(10)
O1 C15 C16 106.72(10)
O2 C15 O1 109.15(10)
O2 C15 C14 108.85(11)
O2 C15 C16 104.47(10)
C16 C15 C14 117.91(11)
C17 C16 C15 108.83(12)
C17 C16 C22 121.37(13)
C22 C16 C15 129.80(13)
C16 C17 C18 108.51(12)
C19 C17 C16 120.29(14)
C19 C17 C18 131.20(13)
O2 C18 C17 104.12(11)
C17 C19 C20 118.60(15)
C21 C20 C19 120.94(15)
C20 C21 C22 120.71(15)
C21 C22 C16 118.10(14)

loop_
_geom_bond_atom_site_label_1
_geom_bond_atom_site_label_2
_geom_bond_distance
O1 C11 1.3816(16)
O1 C15 1.4432(17)
O2 C15 1.4166(16)
O2 C18 1.4359(16)
C1 C2 1.383(2)
C1 C6 1.384(2)
C1 C13 1.5173(19)
C2 C3 1.378(2)
C3 C4 1.367(2)
C4 C5 1.376(2)
C5 C6 1.386(2)
C7 C8 1.379(2)
C7 C12 1.3920(19)
C8 C9 1.381(2)
C9 C10 1.380(2)
C10 C11 1.387(2)
C11 C12 1.3913(19)
C12 C13 1.5178(19)
C13 C14 1.5315(18)
C14 C15 1.5053(19)
C15 C16 1.4981(18)
C16 C17 1.3797(19)
C16 C22 1.384(2)
C17 C18 1.497(2)
C17 C19 1.379(2)
C19 C20 1.384(2)
C20 C21 1.379(2)
C21 C22 1.381(2)
